data_1559610
loop_
_publ_author_name
'Bayer, Uwe'
'Werner, Daniel'
'Berkefeld, Andreas'
'Maichle-M\"ossmer, C\"acilia'
'Anwander, Reiner'

_publ_section_title
;
 Cerium-quinone redox couples put under scrutiny.
;
_journal_issue 4
_journal_name_full 'Chemical science'
_journal_page_first 1343
_journal_page_last 1351
_journal_paper_doi 10.1039/d0sc04489j
_journal_volume 12
_journal_year 2020
_chemical_formula_sum 'C66 H132 Ce2 Co2 D8 N6 O3 Si12'
_chemical_formula_weight 1809.06
_chemical_properties_physical Air-sensitive,Moisture-sensitive
_space_group_crystal_system monoclinic
_space_group_IT_number 13
_space_group_name_Hall '-P 2yac'
_space_group_name_H-M_alt 'P 1 2/n 1'
_atom_sites_solution_hydrogens mixed
_audit_creation_method SHELXL-2018/3
_audit_update_record
;
2020-08-10 deposited with the CCDC.	2020-11-23 downloaded from the CCDC.
;
_cell_angle_alpha 90
_cell_angle_beta 99.9900(10)
_cell_angle_gamma 90
_cell_formula_units_Z 2
_cell_length_a 11.7272(6)
_cell_length_b 20.2947(10)
_cell_length_c 21.6422(11)
_cell_measurement_reflns_used 9978
_cell_measurement_temperature 100(2)
_cell_measurement_theta_max 24.40
_cell_measurement_theta_min 2.3695
_cell_volume 5072.7(4)
_computing_cell_refinement 'SAINT V8.37A (Bruker AXS Inc., 2015)'
_computing_data_collection 'APEX3 v2016.5-0 (Bruker AXS)'
_computing_data_reduction 'SAINT V8.37A (Bruker AXS Inc., 2015)'
_computing_structure_refinement 'SHELXL-2014/7 (Sheldrick, 2014)'
_computing_structure_solution 'XT, VERSION 2014/5,SHELXS-13 (Sheldrick 2008)'
_diffrn_ambient_temperature 100(2)
_diffrn_measured_fraction_theta_full 1.000
_diffrn_measured_fraction_theta_max 0.998
_diffrn_measurement_device_type 'Bruker APEX II DUO'
_diffrn_measurement_method 'omega scans'
_diffrn_radiation_type MoK\a
_diffrn_radiation_wavelength 0.71073
_diffrn_reflns_av_R_equivalents 0.0970
_diffrn_reflns_av_unetI/netI 0.0483
_diffrn_reflns_Laue_measured_fraction_full 1.000
_diffrn_reflns_Laue_measured_fraction_max 0.998
_diffrn_reflns_limit_h_max 15
_diffrn_reflns_limit_h_min -15
_diffrn_reflns_limit_k_max 27
_diffrn_reflns_limit_k_min -26
_diffrn_reflns_limit_l_max 26
_diffrn_reflns_limit_l_min -28
_diffrn_reflns_number 127866
_diffrn_reflns_point_group_measured_fraction_full 1.000
_diffrn_reflns_point_group_measured_fraction_max 0.998
_diffrn_reflns_theta_full 25.242
_diffrn_reflns_theta_max 28.235
_diffrn_reflns_theta_min 1.385
_diffrn_source 'ImuS-focus sealed tube'
_exptl_absorpt_coefficient_mu 1.380
_exptl_absorpt_correction_T_max 0.7137
_exptl_absorpt_correction_T_min 0.5788
_exptl_absorpt_correction_type numerical
_exptl_absorpt_process_details sadabs
_exptl_crystal_colour brown
_exptl_crystal_density_diffrn 1.184
_exptl_crystal_description block
_exptl_crystal_F_000 1880
_exptl_crystal_size_max 0.142
_exptl_crystal_size_mid 0.131
_exptl_crystal_size_min 0.082
_refine_diff_density_max 0.939
_refine_diff_density_min -0.751
_refine_diff_density_rms 0.080
_refine_ls_extinction_method none
_refine_ls_goodness_of_fit_ref 1.010
_refine_ls_hydrogen_treatment mixed
_refine_ls_matrix_type full
_refine_ls_number_parameters 501
_refine_ls_number_reflns 12529
_refine_ls_number_restraints 214
_refine_ls_restrained_S_all 1.005
_refine_ls_R_factor_all 0.0605
_refine_ls_R_factor_gt 0.0395
_refine_ls_shift/su_max 0.001
_refine_ls_shift/su_mean 0.000
_refine_ls_structure_factor_coef Fsqd
_refine_ls_weighting_details 'w=1/[\s^2^(Fo^2^)+(0.0251P)^2^+5.4762P] where P=(Fo^2^+2Fc^2^)/3'
_refine_ls_weighting_scheme calc
_refine_ls_wR_factor_gt 0.0776
_refine_ls_wR_factor_ref 0.0863
_reflns_Friedel_coverage 0.000
_reflns_number_gt 9572
_reflns_number_total 12529
_reflns_threshold_expression 'I > 2\s(I)'
_cod_data_source_file d0sc04489j2.cif
_cod_data_source_block 7_mo_ub232b_0m_sq
_cod_depositor_comments
;Adding full bibliography for 1559596--1559611.cif.

 Adding full bibliography for 1559596--1559611.cif.
;
_cod_original_sg_symbol_H-M 'P 2/n'
_cod_database_code 1559610
_shelx_shelxl_version_number 2018/3
_shelx_space_group_comment
;
The symmetry employed for this shelxl refinement is uniquely defined
by the following loop, which should always be used as a source of
symmetry information in preference to the above space-group names.
They are only intended as comments.
;
_shelx_estimated_absorpt_t_min 0.828
_shelx_estimated_absorpt_t_max 0.895

loop_
_space_group_symop_operation_xyz
'x, y, z'
'-x+1/2, y, -z+1/2'
'-x, -y, -z'
'x-1/2, -y, z-1/2'

loop_
_atom_site_label
_atom_site_type_symbol
_atom_site_fract_x
_atom_site_fract_y
_atom_site_fract_z
_atom_site_U_iso_or_equiv
_atom_site_adp_type
_atom_site_occupancy
_atom_site_site_symmetry_order
_atom_site_calc_flag
_atom_site_refinement_flags_posn
_atom_site_refinement_flags_adp
_atom_site_refinement_flags_occupancy
_atom_site_disorder_assembly
_atom_site_disorder_group
C1_1 C 0.7620(9) 0.3857(6) 0.3468(6) 0.036(3) Uani 0.42(2) 1 d D U P A 1
H1_1 H 0.811480 0.422537 0.367091 0.043 Uiso 0.42(2) 1 calc R U P A 1
C2_1 C 0.7950(12) 0.3199(7) 0.3448(8) 0.042(3) Uani 0.42(2) 1 d D U P A 1
H2_1 H 0.871911 0.301553 0.364474 0.050 Uiso 0.42(2) 1 calc R U P A 1
C3_1 C 0.7015(13) 0.2832(6) 0.3156(9) 0.040(3) Uani 0.42(2) 1 d D U P A 1
H3_1 H 0.699089 0.234233 0.310631 0.048 Uiso 0.42(2) 1 calc R U P A 1
C4_1 C 0.6085(11) 0.3262(7) 0.2989(8) 0.043(3) Uani 0.42(2) 1 d D U P A 1
H4_1 H 0.528491 0.313407 0.278426 0.052 Uiso 0.42(2) 1 calc R U P A 1
C5_1 C 0.6454(8) 0.3909(6) 0.3174(7) 0.038(3) Uani 0.42(2) 1 d D U P A 1
H5_1 H 0.596815 0.431699 0.312891 0.046 Uiso 0.42(2) 1 calc R U P A 1
C1_2 C 0.6192(9) 0.3466(7) 0.2885(6) 0.054(3) Uani 0.58(2) 1 d D U P A 2
H1_2 H 0.539626 0.333318 0.267743 0.065 Uiso 0.58(2) 1 calc R U P A 2
C2_2 C 0.7089(10) 0.3036(7) 0.3160(7) 0.052(3) Uani 0.58(2) 1 d D U P A 2
H2_2 H 0.703553 0.254488 0.317530 0.063 Uiso 0.58(2) 1 calc R U P A 2
C3_2 C 0.8077(9) 0.3407(7) 0.3375(6) 0.049(3) Uani 0.58(2) 1 d D U P A 2
H3_2 H 0.885572 0.322937 0.356164 0.058 Uiso 0.58(2) 1 calc R U P A 2
C4_2 C 0.7812(9) 0.4064(6) 0.3239(7) 0.053(3) Uani 0.58(2) 1 d D U P A 2
H4_2 H 0.837398 0.443802 0.330685 0.063 Uiso 0.58(2) 1 calc R U P A 2
C5_2 C 0.6637(9) 0.4108(6) 0.2934(7) 0.058(3) Uani 0.58(2) 1 d D U P A 2
H5_2 H 0.622356 0.451715 0.276098 0.069 Uiso 0.58(2) 1 calc R U P A 2
C1 C 0.2591(2) 0.20829(13) 0.31635(14) 0.0318(7) Uani 1 1 d . . . . .
C2 C 0.1520(3) 0.20646(15) 0.27692(15) 0.0354(7) Uani 1 1 d . . . . .
H2 H 0.083538 0.205265 0.294755 0.042 Uiso 1 1 calc R U . . .
C3 C 0.3570(3) 0.20633(15) 0.28804(15) 0.0377(7) Uani 1 1 d . . . . .
H3 H 0.431543 0.204887 0.313605 0.045 Uiso 1 1 calc R U . . .
C4 C -0.0402(3) 0.1074(2) 0.5253(2) 0.0616(11) Uani 1 1 d . . . . .
H4A H -0.007919 0.069006 0.549668 0.092 Uiso 1 1 calc R U . . .
H4B H -0.108184 0.093982 0.494896 0.092 Uiso 1 1 calc R U . . .
H4C H -0.062902 0.140737 0.553573 0.092 Uiso 1 1 calc R U . . .
C5 C 0.0010(3) 0.21307(16) 0.43393(16) 0.0425(8) Uani 1 1 d . . . . .
H5A H 0.057054 0.233255 0.410983 0.064 Uiso 1 1 calc R U . . .
H5B H -0.025536 0.246016 0.461375 0.064 Uiso 1 1 calc R U . . .
H5C H -0.065369 0.196641 0.404038 0.064 Uiso 1 1 calc R U . . .
C6 C 0.1012(3) 0.07803(17) 0.42551(18) 0.0548(10) Uani 1 1 d . . . . .
H6A H 0.152558 0.096141 0.398543 0.082 Uiso 1 1 calc R U . . .
H6B H 0.028156 0.064184 0.399598 0.082 Uiso 1 1 calc R U . . .
H6C H 0.138415 0.039983 0.448572 0.082 Uiso 1 1 calc R U . . .
C7 C 0.2939(3) 0.05175(17) 0.60363(19) 0.0538(9) Uani 1 1 d . . . . .
H7A H 0.358539 0.047357 0.580685 0.081 Uiso 1 1 calc R U . . .
H7B H 0.229167 0.024220 0.583711 0.081 Uiso 1 1 calc R U . . .
H7C H 0.318710 0.037525 0.647163 0.081 Uiso 1 1 calc R U . . .
C8 C 0.1422(3) 0.1467(2) 0.65932(18) 0.0565(10) Uani 1 1 d . . . . .
H8A H 0.104689 0.190052 0.655101 0.085 Uiso 1 1 calc R U . . .
H8B H 0.184445 0.141351 0.702231 0.085 Uiso 1 1 calc R U . . .
H8C H 0.083250 0.112206 0.650238 0.085 Uiso 1 1 calc R U . . .
C9 C 0.3771(3) 0.18939(18) 0.63924(16) 0.0431(8) Uani 1 1 d . . . . .
H9A H 0.356021 0.236019 0.640732 0.065 Uiso 1 1 calc R U . . .
H9B H 0.438636 0.184343 0.614207 0.065 Uiso 1 1 calc R U . . .
H9C H 0.404596 0.173352 0.681941 0.065 Uiso 1 1 calc R U . . .
C10 C 0.0104(3) 0.41134(18) 0.4838(2) 0.0588(11) Uani 1 1 d . . . . .
H10A H 0.014763 0.444277 0.451187 0.088 Uiso 1 1 calc R U . . .
H10B H -0.030160 0.430164 0.515652 0.088 Uiso 1 1 calc R U . . .
H10C H -0.031964 0.372609 0.464945 0.088 Uiso 1 1 calc R U . . .
C11 C 0.1406(4) 0.3252(2) 0.5836(2) 0.0724(13) Uani 1 1 d . . . . .
H11A H 0.214912 0.318053 0.611421 0.109 Uiso 1 1 calc R U . . .
H11B H 0.112701 0.283415 0.563896 0.109 Uiso 1 1 calc R U . . .
H11C H 0.084073 0.342199 0.608064 0.109 Uiso 1 1 calc R U . . .
C12 C 0.2301(4) 0.45962(19) 0.5660(2) 0.0727(14) Uani 1 1 d . . . . .
H12A H 0.311805 0.449887 0.581822 0.109 Uiso 1 1 calc R U . . .
H12B H 0.190563 0.469093 0.601366 0.109 Uiso 1 1 calc R U . . .
H12C H 0.224384 0.497990 0.538154 0.109 Uiso 1 1 calc R U . . .
C13 C 0.2748(4) 0.48750(18) 0.4135(3) 0.0756(14) Uani 1 1 d . . . . .
H13A H 0.340145 0.497502 0.446934 0.113 Uiso 1 1 calc R U . . .
H13B H 0.203539 0.505790 0.424448 0.113 Uiso 1 1 calc R U . . .
H13C H 0.288532 0.507080 0.374049 0.113 Uiso 1 1 calc R U . . .
C14 C 0.1406(3) 0.38095(17) 0.3352(2) 0.0590(11) Uani 1 1 d . . . . .
H14A H 0.128987 0.333478 0.328592 0.089 Uiso 1 1 calc R U . . .
H14B H 0.162052 0.400816 0.297507 0.089 Uiso 1 1 calc R U . . .
H14C H 0.068841 0.401063 0.343458 0.089 Uiso 1 1 calc R U . . .
C15 C 0.3972(3) 0.3674(2) 0.3795(2) 0.0600(11) Uani 1 1 d . . . . .
H15A H 0.395692 0.319401 0.374393 0.090 Uiso 1 1 calc R U . . .
H15B H 0.463092 0.379892 0.411655 0.090 Uiso 1 1 calc R U . . .
H15C H 0.404774 0.388270 0.339558 0.090 Uiso 1 1 calc R U . . .
C16 C 0.6401(3) 0.09425(16) 0.54655(15) 0.0397(7) Uani 1 1 d . . . . .
H16A H 0.710301 0.117289 0.566524 0.060 Uiso 1 1 calc R U . . .
H16B H 0.661250 0.052033 0.529694 0.060 Uiso 1 1 calc R U . . .
H16C H 0.589966 0.086353 0.577629 0.060 Uiso 1 1 calc R U . . .
C17 C 0.4340(3) 0.09458(14) 0.44517(15) 0.0366(7) Uani 1 1 d . . . . .
H17A H 0.398159 0.113867 0.404957 0.055 Uiso 1 1 calc R U . . .
H17B H 0.377270 0.093196 0.473476 0.055 Uiso 1 1 calc R U . . .
H17C H 0.460221 0.049748 0.438281 0.055 Uiso 1 1 calc R U . . .
C18 C 0.6567(3) 0.15189(15) 0.42046(15) 0.0378(7) Uani 1 1 d . . . . .
H18A H 0.616701 0.176526 0.384117 0.057 Uiso 1 1 calc R U . . .
H18B H 0.674836 0.107477 0.407268 0.057 Uiso 1 1 calc R U . . .
H18C H 0.728530 0.174700 0.438258 0.057 Uiso 1 1 calc R U . . .
C22 C 0.0894(3) -0.0110(3) 0.20994(19) 0.0643(12) Uani 1 1 d . . . . .
H22 H 0.067606 0.012353 0.168892 0.077 Uiso 1 1 calc R U . . .
C21 C 0.7042(3) 0.31858(19) 0.4945(2) 0.0574(10) Uani 1 1 d . . . . .
H21A H 0.658745 0.334413 0.454959 0.086 Uiso 1 1 calc R U . . .
H21B H 0.760894 0.286055 0.485537 0.086 Uiso 1 1 calc R U . . .
H21C H 0.744632 0.355744 0.517503 0.086 Uiso 1 1 calc R U . . .
C20 C 0.7007(3) 0.25012(18) 0.61663(18) 0.0540(10) Uani 1 1 d . . . . .
H20A H 0.653596 0.227453 0.643307 0.081 Uiso 1 1 calc R U . . .
H20B H 0.739488 0.287973 0.639294 0.081 Uiso 1 1 calc R U . . .
H20C H 0.758853 0.219650 0.605671 0.081 Uiso 1 1 calc R U . . .
C19 C 0.5146(3) 0.34731(16) 0.56876(16) 0.0423(8) Uani 1 1 d . . . . .
H19A H 0.464097 0.329115 0.596170 0.063 Uiso 1 1 calc R U . . .
H19B H 0.467125 0.367368 0.531813 0.063 Uiso 1 1 calc R U . . .
H19C H 0.565334 0.380836 0.591658 0.063 Uiso 1 1 calc R U . . .
C23 C 0.0949(4) -0.0784(3) 0.2184(2) 0.0777(15) Uani 1 1 d . . . . .
H23 H 0.078551 -0.112093 0.184388 0.093 Uiso 1 1 calc R U . . .
C24 C 0.1284(4) -0.0916(2) 0.2817(2) 0.0740(13) Uani 1 1 d . . . . .
H24 H 0.140559 -0.136487 0.300759 0.089 Uiso 1 1 calc R U . . .
C25 C 0.1450(3) -0.03198(19) 0.31461(18) 0.0495(9) Uani 1 1 d . . . . .
H25 H 0.169864 -0.026735 0.360935 0.059 Uiso 1 1 calc R U . . .
C26 C 0.1224(4) 0.0197(2) 0.2699(2) 0.0731(13) Uani 1 1 d . . . . .
H26 H 0.126382 0.068084 0.278693 0.088 Uiso 1 1 calc R U . . .
N1 N 0.19617(19) 0.16813(12) 0.52869(11) 0.0302(5) Uani 1 1 d . . . . .
N2 N 0.2377(2) 0.35386(12) 0.46934(14) 0.0433(7) Uani 1 1 d . . . . .
N3 N 0.51633(19) 0.22031(11) 0.50501(12) 0.0301(5) Uani 1 1 d . . . . .
O1 O 0.26746(17) 0.21352(10) 0.37888(10) 0.0354(5) Uani 1 1 d . . . . .
O2 O 0.750000 0.15206(18) 0.250000 0.0922(16) Uani 1 2 d S T P . .
Si1 Si 0.07141(7) 0.14276(4) 0.48261(5) 0.0381(2) Uani 1 1 d . . . . .
Si2 Si 0.24634(7) 0.14023(4) 0.60238(4) 0.0359(2) Uani 1 1 d . . . . .
Si3 Si 0.16012(8) 0.38646(5) 0.52128(5) 0.0514(3) Uani 1 1 d . . . . .
Si4 Si 0.25951(8) 0.39532(5) 0.40394(6) 0.0510(3) Uani 1 1 d . . . . .
Si5 Si 0.56097(7) 0.14608(4) 0.48110(4) 0.02863(17) Uani 1 1 d . . . . .
Si6 Si 0.60509(7) 0.27940(4) 0.54314(5) 0.0365(2) Uani 1 1 d . . . . .
Co1 Co 0.750000 0.35282(3) 0.250000 0.03588(15) Uani 1 2 d S T P . .
Co2 Co 0.250000 -0.03724(3) 0.250000 0.03236(13) Uani 1 2 d S T P . .
Ce1 Ce 0.31133(2) 0.24318(2) 0.47805(2) 0.03018(5) Uani 1 1 d . . . . .
C27A C 0.8293(10) 0.1078(8) 0.2887(7) 0.048(4) Uani 0.43(2) 1 d . . P B 1
H27A D 0.908199 0.116993 0.280441 0.057 Uiso 0.43(2) 1 calc R U P B 1
H27B D 0.828903 0.119289 0.333138 0.057 Uiso 0.43(2) 1 calc R U P B 1
C28A C 0.8127(9) 0.0474(6) 0.2830(9) 0.042(3) Uani 0.43(2) 1 d . . P B 1
H28A D 0.792610 0.027514 0.321462 0.050 Uiso 0.43(2) 1 calc R U P B 1
H28B D 0.880603 0.024279 0.271656 0.050 Uiso 0.43(2) 1 calc R U P B 1
C27B C 0.8540(11) 0.1119(6) 0.2608(9) 0.078(5) Uani 0.57(2) 1 d . . P B 2
H27C D 0.907337 0.124964 0.232168 0.094 Uiso 0.57(2) 1 calc R U P B 2
H27D D 0.894682 0.116474 0.304646 0.094 Uiso 0.57(2) 1 calc R U P B 2
C28B C 0.8163(7) 0.0493(5) 0.2491(9) 0.048(3) Uani 0.57(2) 1 d . . P B 2
H28C D 0.835(5) 0.005(3) 0.265(3) 0.058 Uiso 0.57(2) 1 d . U P B 2
H28D D 0.861(6) 0.054(3) 0.210(3) 0.058 Uiso 0.57(2) 1 d . U P B 2

loop_
_atom_site_aniso_label
_atom_site_aniso_U_11
_atom_site_aniso_U_22
_atom_site_aniso_U_33
_atom_site_aniso_U_23
_atom_site_aniso_U_13
_atom_site_aniso_U_12
C1_1 0.061(5) 0.031(5) 0.021(5) -0.010(4) 0.019(4) -0.011(4)
C2_1 0.052(6) 0.038(6) 0.039(6) 0.010(5) 0.014(5) 0.013(5)
C3_1 0.068(6) 0.020(5) 0.041(6) 0.008(5) 0.033(4) -0.007(4)
C4_1 0.033(5) 0.053(6) 0.049(7) 0.001(5) 0.024(4) -0.009(4)
C5_1 0.051(4) 0.034(5) 0.039(6) 0.006(4) 0.034(4) 0.014(3)
C1_2 0.043(4) 0.076(7) 0.047(5) -0.001(6) 0.022(4) -0.002(4)
C2_2 0.068(5) 0.039(6) 0.055(5) 0.003(5) 0.026(4) -0.005(4)
C3_2 0.054(4) 0.052(6) 0.039(5) -0.007(5) 0.004(4) -0.005(4)
C4_2 0.067(4) 0.049(4) 0.042(6) -0.018(4) 0.009(4) -0.002(4)
C5_2 0.072(5) 0.054(5) 0.050(6) -0.008(4) 0.020(4) 0.015(4)
C1 0.0328(15) 0.0221(14) 0.0380(18) -0.0025(12) -0.0008(13) 0.0004(11)
C2 0.0278(15) 0.0369(17) 0.0401(18) 0.0010(14) 0.0024(13) -0.0096(12)
C3 0.0268(15) 0.0426(18) 0.0403(19) -0.0043(14) -0.0033(13) 0.0068(13)
C4 0.0321(18) 0.068(3) 0.080(3) 0.007(2) -0.0036(19) -0.0106(17)
C5 0.0239(15) 0.0453(19) 0.054(2) -0.0071(16) -0.0049(14) 0.0026(13)
C6 0.043(2) 0.043(2) 0.069(3) -0.0220(18) -0.0158(18) 0.0018(15)
C7 0.049(2) 0.045(2) 0.064(3) 0.0053(18) 0.0015(19) 0.0048(16)
C8 0.040(2) 0.081(3) 0.049(2) -0.003(2) 0.0110(17) -0.0045(19)
C9 0.0326(16) 0.057(2) 0.0377(19) -0.0078(16) 0.0004(14) -0.0032(15)
C10 0.044(2) 0.040(2) 0.092(3) -0.014(2) 0.011(2) 0.0079(16)
C11 0.092(3) 0.053(2) 0.074(3) -0.019(2) 0.018(3) 0.027(2)
C12 0.060(3) 0.052(2) 0.100(4) -0.041(2) -0.005(2) 0.0171(19)
C13 0.068(3) 0.033(2) 0.128(4) -0.017(2) 0.025(3) -0.0088(19)
C14 0.054(2) 0.0343(19) 0.086(3) 0.0047(19) 0.004(2) 0.0067(16)
C15 0.044(2) 0.058(2) 0.079(3) -0.011(2) 0.013(2) -0.0015(18)
C16 0.0366(17) 0.0398(18) 0.0410(19) -0.0006(14) 0.0017(14) 0.0046(14)
C17 0.0380(17) 0.0273(15) 0.0418(19) -0.0099(13) -0.0005(14) 0.0040(12)
C18 0.0360(17) 0.0378(17) 0.0404(19) -0.0013(14) 0.0088(14) 0.0079(13)
C22 0.038(2) 0.112(4) 0.043(2) 0.021(2) 0.0062(17) 0.023(2)
C21 0.040(2) 0.053(2) 0.082(3) -0.022(2) 0.0196(19) -0.0130(17)
C20 0.0368(18) 0.055(2) 0.063(2) -0.0198(19) -0.0123(17) 0.0005(16)
C19 0.0374(17) 0.0394(18) 0.050(2) -0.0168(15) 0.0060(15) -0.0063(14)
C23 0.046(2) 0.120(4) 0.063(3) 0.002(3) 0.002(2) -0.035(3)
C24 0.078(3) 0.081(3) 0.070(3) 0.003(3) 0.033(3) -0.031(3)
C25 0.0387(19) 0.068(3) 0.043(2) 0.0049(18) 0.0124(16) 0.0144(17)
C26 0.067(3) 0.079(3) 0.077(3) 0.014(3) 0.023(2) 0.045(2)
N1 0.0201(11) 0.0322(13) 0.0376(15) -0.0121(11) 0.0028(10) 0.0021(9)
N2 0.0327(14) 0.0298(14) 0.065(2) -0.0167(13) 0.0028(13) 0.0055(11)
N3 0.0218(11) 0.0290(12) 0.0385(14) -0.0082(10) 0.0023(10) 0.0013(9)
O1 0.0349(11) 0.0353(11) 0.0336(12) -0.0058(9) -0.0010(9) 0.0022(9)
O2 0.109(4) 0.027(2) 0.128(4) 0.000 -0.014(3) 0.000
Si1 0.0229(4) 0.0340(5) 0.0533(6) -0.0087(4) -0.0046(4) 0.0000(3)
Si2 0.0242(4) 0.0400(5) 0.0426(5) -0.0068(4) 0.0032(4) 0.0001(3)
Si3 0.0411(5) 0.0369(5) 0.0726(7) -0.0242(5) -0.0003(5) 0.0146(4)
Si4 0.0394(5) 0.0288(5) 0.0841(8) -0.0125(5) 0.0084(5) 0.0013(4)
Si5 0.0251(4) 0.0271(4) 0.0333(5) -0.0040(3) 0.0039(3) 0.0044(3)
Si6 0.0248(4) 0.0355(5) 0.0485(6) -0.0138(4) 0.0046(4) -0.0026(3)
Co1 0.0309(3) 0.0215(3) 0.0508(4) 0.000 -0.0055(3) 0.000
Co2 0.0258(3) 0.0382(3) 0.0328(3) 0.000 0.0040(2) 0.000
Ce1 0.02251(8) 0.02798(9) 0.03839(10) -0.01018(7) 0.00064(6) 0.00335(6)
C27A 0.035(5) 0.065(8) 0.043(7) -0.013(6) 0.006(5) -0.018(5)
C28A 0.027(4) 0.050(6) 0.050(8) 0.019(6) 0.011(5) -0.007(4)
C27B 0.057(7) 0.086(7) 0.080(10) 0.037(7) -0.023(6) -0.036(5)
C28B 0.026(3) 0.039(4) 0.078(9) -0.006(5) 0.005(4) 0.005(3)

loop_
_atom_type_symbol
_atom_type_description
_atom_type_scat_dispersion_real
_atom_type_scat_dispersion_imag
_atom_type_scat_source
C C 0.0033 0.0016 'International Tables Vol C Tables 4.2.6.8 and 6.1.1.4'
H H 0.0000 0.0000 'International Tables Vol C Tables 4.2.6.8 and 6.1.1.4'
N N 0.0061 0.0033 'International Tables Vol C Tables 4.2.6.8 and 6.1.1.4'
O O 0.0106 0.0060 'International Tables Vol C Tables 4.2.6.8 and 6.1.1.4'
Si Si 0.0817 0.0704 'International Tables Vol C Tables 4.2.6.8 and 6.1.1.4'
Co Co 0.3494 0.9721 'International Tables Vol C Tables 4.2.6.8 and 6.1.1.4'
Ce Ce -0.2486 2.6331 'International Tables Vol C Tables 4.2.6.8 and 6.1.1.4'
D D 0.0000 0.0000 'International Tables Vol C Tables 4.2.6.8 and 6.1.1.4'

loop_
_geom_angle_atom_site_label_1
_geom_angle_atom_site_label_2
_geom_angle_atom_site_label_3
_geom_angle
_geom_angle_site_symmetry_1
_geom_angle_site_symmetry_3
_geom_angle_publ_flag
C2_1 C1_1 C5_1 108.1(8) . . ?
C2_1 C1_1 Co1 69.5(7) . . ?
C5_1 C1_1 Co1 72.2(5) . . ?
C2_1 C1_1 H1_1 125.9 . . ?
C5_1 C1_1 H1_1 125.9 . . ?
Co1 C1_1 H1_1 125.9 . . ?
C3_1 C2_1 C1_1 109.1(9) . . ?
C3_1 C2_1 Co1 71.6(7) . . ?
C1_1 C2_1 Co1 72.9(6) . . ?
C3_1 C2_1 H2_1 125.4 . . ?
C1_1 C2_1 H2_1 125.4 . . ?
Co1 C2_1 H2_1 125.4 . . ?
C2_1 C3_1 C4_1 107.7(8) . . ?
C2_1 C3_1 Co1 70.7(7) . . ?
C4_1 C3_1 Co1 72.7(7) . . ?
C2_1 C3_1 H3_1 126.1 . . ?
C4_1 C3_1 H3_1 126.1 . . ?
Co1 C3_1 H3_1 126.1 . . ?
C3_1 C4_1 C5_1 108.6(8) . . ?
C3_1 C4_1 Co1 69.8(8) . . ?
C5_1 C4_1 Co1 71.9(5) . . ?
C3_1 C4_1 H4_1 125.7 . . ?
C5_1 C4_1 H4_1 125.7 . . ?
Co1 C4_1 H4_1 125.7 . . ?
C1_1 C5_1 C4_1 106.4(7) . . ?
C1_1 C5_1 Co1 70.4(5) . . ?
C4_1 C5_1 Co1 70.4(6) . . ?
C1_1 C5_1 H5_1 126.7 . . ?
C4_1 C5_1 H5_1 126.7 . . ?
Co1 C5_1 H5_1 126.7 . . ?
C5_2 C1_2 C2_2 107.6(7) . . ?
C5_2 C1_2 Co1 69.4(5) . . ?
C2_2 C1_2 Co1 67.8(6) . . ?
C5_2 C1_2 H1_2 126.2 . . ?
C2_2 C1_2 H1_2 126.2 . . ?
Co1 C1_2 H1_2 126.2 . . ?
C3_2 C2_2 C1_2 108.8(7) . . ?
C3_2 C2_2 Co1 69.9(6) . . ?
C1_2 C2_2 Co1 67.8(6) . . ?
C3_2 C2_2 H2_2 125.6 . . ?
C1_2 C2_2 H2_2 125.6 . . ?
Co1 C2_2 H2_2 125.6 . . ?
C4_2 C3_2 C2_2 107.8(7) . . ?
C4_2 C3_2 Co1 68.8(5) . . ?
C2_2 C3_2 Co1 66.9(6) . . ?
C4_2 C3_2 H3_2 126.0 . . ?
C2_2 C3_2 H3_2 126.0 . . ?
Co1 C3_2 H3_2 126.0 . . ?
C3_2 C4_2 C5_2 108.8(7) . . ?
C3_2 C4_2 Co1 68.7(5) . . ?
C5_2 C4_2 Co1 67.7(4) . . ?
C3_2 C4_2 H4_2 125.5 . . ?
C5_2 C4_2 H4_2 125.5 . . ?
Co1 C4_2 H4_2 125.5 . . ?
C1_2 C5_2 C4_2 107.0(7) . . ?
C1_2 C5_2 Co1 67.1(5) . . ?
C4_2 C5_2 Co1 68.5(4) . . ?
C1_2 C5_2 H5_2 126.4 . . ?
C4_2 C5_2 H5_2 126.4 . . ?
Co1 C5_2 H5_2 126.4 . . ?
O1 C1 C2 121.3(3) . . ?
O1 C1 C3 121.6(3) . . ?
C2 C1 C3 117.1(3) . . ?
C1 C2 C3 121.5(3) . 2 ?
C1 C2 H2 119.3 . . ?
C3 C2 H2 119.3 2 . ?
C2 C3 C1 121.3(3) 2 . ?
C2 C3 H3 119.3 2 . ?
C1 C3 H3 119.3 . . ?
Si1 C4 H4A 109.5 . . ?
Si1 C4 H4B 109.5 . . ?
H4A C4 H4B 109.5 . . ?
Si1 C4 H4C 109.5 . . ?
H4A C4 H4C 109.5 . . ?
H4B C4 H4C 109.5 . . ?
Si1 C5 H5A 109.5 . . ?
Si1 C5 H5B 109.5 . . ?
H5A C5 H5B 109.5 . . ?
Si1 C5 H5C 109.5 . . ?
H5A C5 H5C 109.5 . . ?
H5B C5 H5C 109.5 . . ?
Si1 C6 H6A 109.5 . . ?
Si1 C6 H6B 109.5 . . ?
H6A C6 H6B 109.5 . . ?
Si1 C6 H6C 109.5 . . ?
H6A C6 H6C 109.5 . . ?
H6B C6 H6C 109.5 . . ?
Si2 C7 H7A 109.5 . . ?
Si2 C7 H7B 109.5 . . ?
H7A C7 H7B 109.5 . . ?
Si2 C7 H7C 109.5 . . ?
H7A C7 H7C 109.5 . . ?
H7B C7 H7C 109.5 . . ?
Si2 C8 H8A 109.5 . . ?
Si2 C8 H8B 109.5 . . ?
H8A C8 H8B 109.5 . . ?
Si2 C8 H8C 109.5 . . ?
H8A C8 H8C 109.5 . . ?
H8B C8 H8C 109.5 . . ?
Si2 C9 H9A 109.5 . . ?
Si2 C9 H9B 109.5 . . ?
H9A C9 H9B 109.5 . . ?
Si2 C9 H9C 109.5 . . ?
H9A C9 H9C 109.5 . . ?
H9B C9 H9C 109.5 . . ?
Si3 C10 H10A 109.5 . . ?
Si3 C10 H10B 109.5 . . ?
H10A C10 H10B 109.5 . . ?
Si3 C10 H10C 109.5 . . ?
H10A C10 H10C 109.5 . . ?
H10B C10 H10C 109.5 . . ?
Si3 C11 H11A 109.5 . . ?
Si3 C11 H11B 109.5 . . ?
H11A C11 H11B 109.5 . . ?
Si3 C11 H11C 109.5 . . ?
H11A C11 H11C 109.5 . . ?
H11B C11 H11C 109.5 . . ?
Si3 C12 H12A 109.5 . . ?
Si3 C12 H12B 109.5 . . ?
H12A C12 H12B 109.5 . . ?
Si3 C12 H12C 109.5 . . ?
H12A C12 H12C 109.5 . . ?
H12B C12 H12C 109.5 . . ?
Si4 C13 H13A 109.5 . . ?
Si4 C13 H13B 109.5 . . ?
H13A C13 H13B 109.5 . . ?
Si4 C13 H13C 109.5 . . ?
H13A C13 H13C 109.5 . . ?
H13B C13 H13C 109.5 . . ?
Si4 C14 H14A 109.5 . . ?
Si4 C14 H14B 109.5 . . ?
H14A C14 H14B 109.5 . . ?
Si4 C14 H14C 109.5 . . ?
H14A C14 H14C 109.5 . . ?
H14B C14 H14C 109.5 . . ?
Si4 C15 H15A 109.5 . . ?
Si4 C15 H15B 109.5 . . ?
H15A C15 H15B 109.5 . . ?
Si4 C15 H15C 109.5 . . ?
H15A C15 H15C 109.5 . . ?
H15B C15 H15C 109.5 . . ?
Si5 C16 H16A 109.5 . . ?
Si5 C16 H16B 109.5 . . ?
H16A C16 H16B 109.5 . . ?
Si5 C16 H16C 109.5 . . ?
H16A C16 H16C 109.5 . . ?
H16B C16 H16C 109.5 . . ?
Si5 C17 H17A 109.5 . . ?
Si5 C17 H17B 109.5 . . ?
H17A C17 H17B 109.5 . . ?
Si5 C17 H17C 109.5 . . ?
H17A C17 H17C 109.5 . . ?
H17B C17 H17C 109.5 . . ?
Si5 C18 H18A 109.5 . . ?
Si5 C18 H18B 109.5 . . ?
H18A C18 H18B 109.5 . . ?
Si5 C18 H18C 109.5 . . ?
H18A C18 H18C 109.5 . . ?
H18B C18 H18C 109.5 . . ?
C23 C22 C26 108.1(4) . . ?
C23 C22 Co2 70.1(2) . . ?
C26 C22 Co2 68.8(2) . . ?
C23 C22 H22 125.9 . . ?
C26 C22 H22 125.9 . . ?
Co2 C22 H22 125.9 . . ?
Si6 C21 H21A 109.5 . . ?
Si6 C21 H21B 109.5 . . ?
H21A C21 H21B 109.5 . . ?
Si6 C21 H21C 109.5 . . ?
H21A C21 H21C 109.5 . . ?
H21B C21 H21C 109.5 . . ?
Si6 C20 H20A 109.5 . . ?
Si6 C20 H20B 109.5 . . ?
H20A C20 H20B 109.5 . . ?
Si6 C20 H20C 109.5 . . ?
H20A C20 H20C 109.5 . . ?
H20B C20 H20C 109.5 . . ?
Si6 C19 H19A 109.5 . . ?
Si6 C19 H19B 109.5 . . ?
H19A C19 H19B 109.5 . . ?
Si6 C19 H19C 109.5 . . ?
H19A C19 H19C 109.5 . . ?
H19B C19 H19C 109.5 . . ?
C22 C23 C24 108.9(5) . . ?
C22 C23 Co2 69.7(2) . . ?
C24 C23 Co2 70.1(2) . . ?
C22 C23 H23 125.6 . . ?
C24 C23 H23 125.6 . . ?
Co2 C23 H23 125.6 . . ?
C23 C24 C25 109.0(4) . . ?
C23 C24 Co2 69.7(2) . . ?
C25 C24 Co2 69.9(2) . . ?
C23 C24 H24 125.5 . . ?
C25 C24 H24 125.5 . . ?
Co2 C24 H24 125.5 . . ?
C24 C25 C26 107.3(4) . . ?
C24 C25 Co2 69.5(2) . . ?
C26 C25 Co2 68.4(2) . . ?
C24 C25 H25 126.3 . . ?
C26 C25 H25 126.3 . . ?
Co2 C25 H25 126.3 . . ?
C25 C26 C22 106.6(4) . . ?
C25 C26 Co2 70.2(2) . . ?
C22 C26 Co2 69.3(2) . . ?
C25 C26 H26 126.7 . . ?
C22 C26 H26 126.7 . . ?
Co2 C26 H26 126.7 . . ?
Si2 N1 Si1 124.90(15) . . ?
Si2 N1 Ce1 120.36(11) . . ?
Si1 N1 Ce1 114.57(13) . . ?
Si3 N2 Si4 122.17(16) . . ?
Si3 N2 Ce1 122.61(16) . . ?
Si4 N2 Ce1 115.04(13) . . ?
Si6 N3 Si5 125.10(14) . . ?
Si6 N3 Ce1 118.67(12) . . ?
Si5 N3 Ce1 116.18(11) . . ?
C1 O1 Ce1 165.18(19) . . ?
C27A O2 C27A 103.4(10) 2_655 . ?
N1 Si1 C4 115.53(16) . . ?
N1 Si1 C6 111.00(13) . . ?
C4 Si1 C6 106.41(19) . . ?
N1 Si1 C5 110.41(13) . . ?
C4 Si1 C5 106.92(16) . . ?
C6 Si1 C5 106.05(17) . . ?
N1 Si1 Ce1 39.11(9) . . ?
C4 Si1 Ce1 150.99(14) . . ?
C6 Si1 Ce1 98.46(12) . . ?
C5 Si1 Ce1 79.55(10) . . ?
N1 Si2 C7 112.69(15) . . ?
N1 Si2 C8 115.62(15) . . ?
C7 Si2 C8 106.38(19) . . ?
N1 Si2 C9 110.15(14) . . ?
C7 Si2 C9 106.38(16) . . ?
C8 Si2 C9 104.95(16) . . ?
N2 Si3 C10 112.87(17) . . ?
N2 Si3 C11 111.34(16) . . ?
C10 Si3 C11 105.5(2) . . ?
N2 Si3 C12 114.33(18) . . ?
C10 Si3 C12 107.62(17) . . ?
C11 Si3 C12 104.4(2) . . ?
N2 Si4 C15 110.28(17) . . ?
N2 Si4 C14 112.61(16) . . ?
C15 Si4 C14 106.67(19) . . ?
N2 Si4 C13 115.06(19) . . ?
C15 Si4 C13 105.13(19) . . ?
C14 Si4 C13 106.5(2) . . ?
N2 Si4 Ce1 38.66(8) . . ?
C15 Si4 Ce1 76.81(14) . . ?
C14 Si4 Ce1 105.88(12) . . ?
C13 Si4 Ce1 145.33(17) . . ?
N3 Si5 C18 114.21(14) . . ?
N3 Si5 C17 110.80(12) . . ?
C18 Si5 C17 105.89(15) . . ?
N3 Si5 C16 113.84(14) . . ?
C18 Si5 C16 106.66(14) . . ?
C17 Si5 C16 104.71(14) . . ?
N3 Si6 C21 114.35(15) . . ?
N3 Si6 C20 114.36(15) . . ?
C21 Si6 C20 105.85(18) . . ?
N3 Si6 C19 109.26(13) . . ?
C21 Si6 C19 106.93(17) . . ?
C20 Si6 C19 105.48(16) . . ?
C1_2 Co1 C1_2 172.3(9) 2_655 . ?
C1_2 Co1 C2_2 130.0(6) 2_655 . ?
C1_2 Co1 C2_2 44.4(4) . . ?
C1_2 Co1 C5_2 143.9(9) 2_655 . ?
C1_2 Co1 C5_2 43.6(3) . . ?
C2_2 Co1 C5_2 74.0(5) . . ?
C2_2 Co1 C5_2 159.3(5) 2_655 . ?
C1_2 Co1 C3_2 104.8(5) 2_655 . ?
C1_2 Co1 C3_2 74.2(5) . . ?
C2_2 Co1 C3_2 43.1(4) . . ?
C2_2 Co1 C3_2 126.4(6) 2_655 . ?
C5_2 Co1 C3_2 73.6(5) . . ?
C5_2 Co1 C3_2 116.1(6) 2_655 . ?
C3_2 Co1 C3_2 165.3(8) 2_655 . ?
C1_2 Co1 C4_2 110.9(7) 2_655 . ?
C1_2 Co1 C4_2 73.7(5) . . ?
C2_2 Co1 C4_2 72.7(5) . . ?
C2_2 Co1 C4_2 154.4(5) 2_655 . ?
C5_2 Co1 C4_2 43.8(3) . . ?
C5_2 Co1 C4_2 91.1(10) 2_655 . ?
C3_2 Co1 C4_2 152.0(8) 2_655 . ?
C3_2 Co1 C4_2 42.5(3) . . ?
C4_2 Co1 C4_2 110.9(10) 2_655 . ?
C2_1 Co1 C2_1 143.5(8) . 2_655 ?
C26 Co2 C26 109.2(3) . 2 ?
C26 Co2 C22 115.9(2) . 2 ?
C26 Co2 C22 41.89(18) 2 2 ?
C26 Co2 C22 41.89(18) . . ?
C26 Co2 C22 115.9(2) 2 . ?
C22 Co2 C22 149.2(3) 2 . ?
C26 Co2 C23 69.2(2) . . ?
C26 Co2 C23 146.7(2) 2 . ?
C22 Co2 C23 169.9(3) 2 . ?
C22 Co2 C23 40.21(19) . . ?
C26 Co2 C23 146.7(2) . 2 ?
C26 Co2 C23 69.2(2) 2 2 ?
C22 Co2 C23 40.21(19) 2 2 ?
C22 Co2 C23 169.9(3) . 2 ?
C23 Co2 C23 130.9(3) . 2 ?
C26 Co2 C24 69.0(2) . . ?
C26 Co2 C24 172.60(19) 2 . ?
C22 Co2 C24 131.7(2) 2 . ?
C22 Co2 C24 68.0(2) . . ?
C23 Co2 C24 40.22(18) . . ?
C23 Co2 C24 108.0(2) 2 . ?
C26 Co2 C24 172.60(19) . 2 ?
C26 Co2 C24 69.0(2) 2 2 ?
C22 Co2 C24 68.0(2) 2 2 ?
C22 Co2 C24 131.7(2) . 2 ?
C23 Co2 C24 108.0(2) . 2 ?
C23 Co2 C24 40.22(18) 2 2 ?
C24 Co2 C24 113.6(3) . 2 ?
C26 Co2 C25 133.51(18) . 2 ?
C26 Co2 C25 41.43(16) 2 2 ?
C22 Co2 C25 69.23(15) 2 2 ?
C22 Co2 C25 109.06(16) . 2 ?
C23 Co2 C25 114.28(17) . 2 ?
C23 Co2 C25 68.45(18) 2 2 ?
C24 Co2 C25 144.80(18) . 2 ?
C24 Co2 C25 40.60(17) 2 2 ?
C26 Co2 C25 41.43(16) . . ?
C26 Co2 C25 133.51(18) 2 . ?
C22 Co2 C25 109.06(16) 2 . ?
C22 Co2 C25 69.23(15) . . ?
C23 Co2 C25 68.45(18) . . ?
C23 Co2 C25 114.28(17) 2 . ?
C24 Co2 C25 40.60(17) . . ?
C24 Co2 C25 144.80(18) 2 . ?
C25 Co2 C25 173.9(2) 2 . ?
O1 Ce1 N2 99.16(9) . . ?
O1 Ce1 N3 103.71(8) . . ?
N2 Ce1 N3 121.81(8) . . ?
O1 Ce1 N1 102.41(8) . . ?
N2 Ce1 N1 113.75(9) . . ?
N3 Ce1 N1 112.29(8) . . ?
O1 Ce1 Si4 78.52(6) . . ?
N2 Ce1 Si4 26.30(8) . . ?
N3 Ce1 Si4 111.59(6) . . ?
N1 Ce1 Si4 134.40(6) . . ?
O1 Ce1 Si1 79.32(6) . . ?
N2 Ce1 Si1 105.54(7) . . ?
N3 Ce1 Si1 130.82(6) . . ?
N1 Ce1 Si1 26.32(6) . . ?
Si4 Ce1 Si1 116.97(2) . . ?
C28A C27A O2 118.6(10) . . ?
C28A C27A H27A 107.7 . . ?
O2 C27A H27A 107.7 . . ?
C28A C27A H27B 107.7 . . ?
O2 C27A H27B 107.7 . . ?
H27A C27A H27B 107.1 . . ?
C27A C28A C28A 99.5(8) . 2_655 ?
C27A C28A H28A 111.9 . . ?
C28A C28A H28A 111.9 2_655 . ?
C27A C28A H28B 111.9 . . ?
C28A C28A H28B 111.9 2_655 . ?
H28A C28A H28B 109.6 . . ?
C28B C27B O2 105.0(8) . . ?
C28B C27B H27C 110.7 . . ?
O2 C27B H27C 110.7 . . ?
C28B C27B H27D 110.7 . . ?
O2 C27B H27D 110.7 . . ?
H27C C27B H27D 108.8 . . ?
C27B C28B C28B 106.8(7) . 2_655 ?
C27B C28B H28C 139(4) . . ?
C28B C28B H28C 99(4) 2_655 . ?
C27B C28B H28D 83(4) . . ?
C28B C28B H28D 130(4) 2_655 . ?
H28C C28B H28D 105(5) . . ?

loop_
_geom_bond_atom_site_label_1
_geom_bond_atom_site_label_2
_geom_bond_distance
_geom_bond_site_symmetry_2
_geom_bond_publ_flag
C1_1 C2_1 1.393(10) . ?
C1_1 C5_1 1.408(10) . ?
C1_1 Co1 2.180(11) . ?
C1_1 H1_1 1.0000 . ?
C2_1 C3_1 1.384(11) . ?
C2_1 Co1 2.136(16) . ?
C2_1 H2_1 1.0000 . ?
C3_1 C4_1 1.394(11) . ?
C3_1 Co1 2.148(15) . ?
C3_1 H3_1 1.0000 . ?
C4_1 C5_1 1.418(10) . ?
C4_1 Co1 2.185(16) . ?
C4_1 H4_1 1.0000 . ?
C5_1 Co1 2.203(11) . ?
C5_1 H5_1 1.0000 . ?
C1_2 C5_2 1.402(9) . ?
C1_2 C2_2 1.416(10) . ?
C1_2 Co1 1.873(13) . ?
C1_2 H1_2 1.0000 . ?
C2_2 C3_2 1.393(9) . ?
C2_2 Co1 1.874(15) . ?
C2_2 H2_2 1.0000 . ?
C3_2 C4_2 1.388(9) . ?
C3_2 Co1 1.913(13) . ?
C3_2 H3_2 1.0000 . ?
C4_2 C5_2 1.424(9) . ?
C4_2 Co1 1.915(8) . ?
C4_2 H4_2 1.0000 . ?
C5_2 Co1 1.903(9) . ?
C5_2 H5_2 1.0000 . ?
C1 O1 1.344(4) . ?
C1 C2 1.391(4) . ?
C1 C3 1.392(4) . ?
C2 C3 1.392(4) 2 ?
C2 H2 0.9500 . ?
C3 H3 0.9500 . ?
C4 Si1 1.870(4) . ?
C4 H4A 0.9800 . ?
C4 H4B 0.9800 . ?
C4 H4C 0.9800 . ?
C5 Si1 1.878(3) . ?
C5 H5A 0.9800 . ?
C5 H5B 0.9800 . ?
C5 H5C 0.9800 . ?
C6 Si1 1.877(4) . ?
C6 H6A 0.9800 . ?
C6 H6B 0.9800 . ?
C6 H6C 0.9800 . ?
C7 Si2 1.879(4) . ?
C7 H7A 0.9800 . ?
C7 H7B 0.9800 . ?
C7 H7C 0.9800 . ?
C8 Si2 1.884(4) . ?
C8 H8A 0.9800 . ?
C8 H8B 0.9800 . ?
C8 H8C 0.9800 . ?
C9 Si2 1.887(3) . ?
C9 H9A 0.9800 . ?
C9 H9B 0.9800 . ?
C9 H9C 0.9800 . ?
C10 Si3 1.872(4) . ?
C10 H10A 0.9800 . ?
C10 H10B 0.9800 . ?
C10 H10C 0.9800 . ?
C11 Si3 1.877(5) . ?
C11 H11A 0.9800 . ?
C11 H11B 0.9800 . ?
C11 H11C 0.9800 . ?
C12 Si3 1.881(4) . ?
C12 H12A 0.9800 . ?
C12 H12B 0.9800 . ?
C12 H12C 0.9800 . ?
C13 Si4 1.887(4) . ?
C13 H13A 0.9800 . ?
C13 H13B 0.9800 . ?
C13 H13C 0.9800 . ?
C14 Si4 1.877(4) . ?
C14 H14A 0.9800 . ?
C14 H14B 0.9800 . ?
C14 H14C 0.9800 . ?
C15 Si4 1.872(4) . ?
C15 H15A 0.9800 . ?
C15 H15B 0.9800 . ?
C15 H15C 0.9800 . ?
C16 Si5 1.875(3) . ?
C16 H16A 0.9800 . ?
C16 H16B 0.9800 . ?
C16 H16C 0.9800 . ?
C17 Si5 1.874(3) . ?
C17 H17A 0.9800 . ?
C17 H17B 0.9800 . ?
C17 H17C 0.9800 . ?
C18 Si5 1.873(3) . ?
C18 H18A 0.9800 . ?
C18 H18B 0.9800 . ?
C18 H18C 0.9800 . ?
C22 C23 1.380(7) . ?
C22 C26 1.430(6) . ?
C22 Co2 2.004(3) . ?
C22 H22 1.0000 . ?
C21 Si6 1.875(4) . ?
C21 H21A 0.9800 . ?
C21 H21B 0.9800 . ?
C21 H21C 0.9800 . ?
C20 Si6 1.876(4) . ?
C20 H20A 0.9800 . ?
C20 H20B 0.9800 . ?
C20 H20C 0.9800 . ?
C19 Si6 1.881(3) . ?
C19 H19A 0.9800 . ?
C19 H19B 0.9800 . ?
C19 H19C 0.9800 . ?
C23 C24 1.384(6) . ?
C23 Co2 2.010(4) . ?
C23 H23 1.0000 . ?
C24 C25 1.400(6) . ?
C24 Co2 2.015(4) . ?
C24 H24 1.0000 . ?
C25 C26 1.421(5) . ?
C25 Co2 2.020(3) . ?
C25 H25 1.0000 . ?
C26 Co2 1.996(4) . ?
C26 H26 1.0000 . ?
N1 Si2 1.699(3) . ?
N1 Si1 1.701(2) . ?
N1 Ce1 2.420(2) . ?
N2 Si3 1.698(3) . ?
N2 Si4 1.704(3) . ?
N2 Ce1 2.402(2) . ?
N3 Si6 1.704(2) . ?
N3 Si5 1.704(2) . ?
N3 Ce1 2.418(2) . ?
O1 Ce1 2.202(2) . ?
O2 C27B 1.451(16) . ?
O2 C27B 1.451(16) 2_655 ?
O2 C27A 1.451(16) 2_655 ?
O2 C27A 1.451(16) . ?
Si1 Ce1 3.4895(9) . ?
Si4 Ce1 3.4837(11) . ?
C27A C28A 1.24(2) . ?
C27A H27A 0.9900 . ?
C27A H27B 0.9900 . ?
C28A C28A 1.86(3) 2_655 ?
C28A H28A 0.9900 . ?
C28A H28B 0.9900 . ?
C27B C28B 1.354(15) . ?
C27B H27C 0.9900 . ?
C27B H27D 0.9900 . ?
C28B C28B 1.563(19) 2_655 ?
C28B H28C 0.97(7) . ?
C28B H28D 1.07(7) . ?
